data_4132030
loop_
_publ_author_name
'Bukhryakov, Konstantin V.'
'Schrock, Richard R.'
'Hoveyda, Amir H.'
'Tsay, Charlene'
'M\"uller, Peter'

_publ_section_title
;
 Syntheses of Molybdenum Oxo Alkylidene Complexes through Addition of
 Water to an Alkylidyne Complex.
;
_journal_issue 8
_journal_name_full 'Journal of the American Chemical Society'
_journal_page_first 2797
_journal_page_last 2800
_journal_paper_doi 10.1021/jacs.8b00499
_journal_volume 140
_journal_year 2018
_chemical_formula_sum 'C36 H38 F24 Mo2 O10'
_chemical_formula_weight 1278.54
_space_group_crystal_system monoclinic
_space_group_IT_number 14
_space_group_name_Hall '-P 2yn'
_space_group_name_H-M_alt 'P 1 21/n 1'
_atom_sites_solution_hydrogens mixed
_atom_sites_solution_primary direct
_atom_sites_solution_secondary difmap
_audit_creation_method SHELXL-2017/2
_cell_angle_alpha 90
_cell_angle_beta 100.6376(16)
_cell_angle_gamma 90
_cell_formula_units_Z 4
_cell_length_a 10.8549(6)
_cell_length_b 17.2720(9)
_cell_length_c 25.3260(13)
_cell_measurement_reflns_used 9525
_cell_measurement_temperature 100(2)
_cell_measurement_theta_max 39.86
_cell_measurement_theta_min 2.72
_cell_volume 4666.7(4)
_computing_cell_refinement 'SAINT 8.38A (Bruker-AXS, 2017)'
_computing_data_collection 'APEX3 v2017.3.0 (Bruker-AXS, 2017)'
_computing_data_reduction 'SAINT 8.38A (Bruker-AXS, 2017)'
_computing_molecular_graphics 'Bruker SHELXTL'
_computing_publication_material 'Bruker SHELXTL'
_computing_structure_refinement 'SHELXL-2017/2 (Sheldrick, 2017)'
_computing_structure_solution 'SHELXT-2015 (Sheldrick, 2015)'
_diffrn_ambient_temperature 100(2)
_diffrn_detector_area_resol_mean 7.4
_diffrn_measured_fraction_theta_full 0.998
_diffrn_measured_fraction_theta_max 0.999
_diffrn_measurement_device_type 'Bruker Photon2 CPAD'
_diffrn_measurement_method '\f and \w scans'
_diffrn_radiation_type MoK\a
_diffrn_radiation_wavelength 0.71073
_diffrn_reflns_av_R_equivalents 0.0424
_diffrn_reflns_av_unetI/netI 0.0162
_diffrn_reflns_Laue_measured_fraction_full 0.998
_diffrn_reflns_Laue_measured_fraction_max 0.999
_diffrn_reflns_limit_h_max 18
_diffrn_reflns_limit_h_min -18
_diffrn_reflns_limit_k_max 29
_diffrn_reflns_limit_k_min -29
_diffrn_reflns_limit_l_max 43
_diffrn_reflns_limit_l_min -43
_diffrn_reflns_number 419615
_diffrn_reflns_point_group_measured_fraction_full 0.998
_diffrn_reflns_point_group_measured_fraction_max 0.999
_diffrn_reflns_theta_full 25.242
_diffrn_reflns_theta_max 37.785
_diffrn_reflns_theta_min 2.496
_diffrn_source 'I\mS micro-focus sealed tube, multilayer optics'
_exptl_absorpt_coefficient_mu 0.686
_exptl_absorpt_correction_T_max 0.7479
_exptl_absorpt_correction_T_min 0.6969
_exptl_absorpt_correction_type multi-scan
_exptl_absorpt_process_details 'SADABS (Herbst-Irmer et al., 2015)'
_exptl_crystal_colour orange
_exptl_crystal_density_diffrn 1.820
_exptl_crystal_density_method 'not measured'
_exptl_crystal_description block
_exptl_crystal_F_000 2536
_exptl_crystal_size_max 0.300
_exptl_crystal_size_mid 0.230
_exptl_crystal_size_min 0.200
_refine_diff_density_max 0.958
_refine_diff_density_min -1.001
_refine_diff_density_rms 0.082
_refine_ls_extinction_method none
_refine_ls_goodness_of_fit_ref 1.132
_refine_ls_hydrogen_treatment mixed
_refine_ls_matrix_type full
_refine_ls_number_parameters 834
_refine_ls_number_reflns 25045
_refine_ls_number_restraints 1067
_refine_ls_restrained_S_all 1.118
_refine_ls_R_factor_all 0.0342
_refine_ls_R_factor_gt 0.0241
_refine_ls_shift/su_max 0.005
_refine_ls_shift/su_mean 0.000
_refine_ls_structure_factor_coef Fsqd
_refine_ls_weighting_details 'w=1/[\s^2^(Fo^2^)+(0.0211P)^2^+2.4540P] where P=(Fo^2^+2Fc^2^)/3'
_refine_ls_weighting_scheme calc
_refine_ls_wR_factor_gt 0.0544
_refine_ls_wR_factor_ref 0.0620
_reflns_Friedel_coverage 0.000
_reflns_number_gt 21726
_reflns_number_total 25045
_reflns_threshold_expression 'I > 2\s(I)'
_cod_data_source_file ja8b00499_si_001.cif
_cod_data_source_block P17022
_cod_original_sg_symbol_H-M 'P 21/n'
_cod_database_code 4132030
_shelx_shelxl_version_number 2017/2
_shelx_space_group_comment
; 
The symmetry employed for this shelxl refinement is uniquely defined 
by the following loop, which should always be used as a source of 
symmetry information in preference to the above space-group names. 
They are only intended as comments. 
;
_shelx_estimated_absorpt_t_min 0.821
_shelx_estimated_absorpt_t_max 0.875

loop_
_space_group_symop_operation_xyz
'x, y, z'
'-x+1/2, y+1/2, -z+1/2'
'-x, -y, -z'
'x-1/2, -y-1/2, z-1/2'

loop_
_atom_site_label
_atom_site_type_symbol
_atom_site_fract_x
_atom_site_fract_y
_atom_site_fract_z
_atom_site_U_iso_or_equiv
_atom_site_adp_type
_atom_site_occupancy
_atom_site_site_symmetry_order
_atom_site_calc_flag
_atom_site_refinement_flags_posn
_atom_site_refinement_flags_adp
_atom_site_refinement_flags_occupancy
_atom_site_disorder_assembly
_atom_site_disorder_group
Mo1 Mo 0.16896(2) 0.74492(2) 0.26556(2) 0.01054(2) Uani 1 1 d D . . . .
C11 C 0.06809(8) 0.67158(5) 0.23657(3) 0.01313(13) Uani 1 1 d . . . . .
C12 C -0.01272(8) 0.60578(5) 0.22350(4) 0.01366(13) Uani 1 1 d . . . . .
C13 C -0.12347(9) 0.60955(6) 0.18498(4) 0.01706(15) Uani 1 1 d . . . . .
H13 H -0.144261 0.656016 0.165279 0.020 Uiso 1 1 calc R U . . .
C14 C -0.20311(10) 0.54604(6) 0.17531(4) 0.02065(17) Uani 1 1 d . . . . .
H14 H -0.277823 0.548897 0.149082 0.025 Uiso 1 1 calc R U . . .
C15 C -0.17240(10) 0.47846(6) 0.20434(4) 0.02073(17) Uani 1 1 d . . . . .
H15 H -0.226638 0.434978 0.197659 0.025 Uiso 1 1 calc R U . . .
C16 C -0.06340(10) 0.47311(6) 0.24316(4) 0.01797(16) Uani 1 1 d . . . . .
H16 H -0.044627 0.426770 0.263245 0.022 Uiso 1 1 calc R U . . .
C17 C 0.01765(9) 0.53608(5) 0.25227(4) 0.01416(13) Uani 1 1 d . . . . .
O1 O 0.12813(7) 0.53613(4) 0.28835(3) 0.01733(12) Uani 1 1 d . . . . .
C18 C 0.16340(10) 0.46498(6) 0.31679(4) 0.02024(17) Uani 1 1 d . . . . .
H18A H 0.098162 0.450073 0.336902 0.030 Uiso 1 1 calc R U . . .
H18B H 0.242930 0.472351 0.341780 0.030 Uiso 1 1 calc R U . . .
H18C H 0.173098 0.424099 0.291036 0.030 Uiso 1 1 calc R U . . .
O3 O 0.08901(6) 0.84125(4) 0.23964(3) 0.01317(10) Uani 1 1 d . . . . .
C31 C -0.02774(8) 0.86884(5) 0.21534(4) 0.01360(13) Uani 1 1 d . . . . .
C32 C -0.13716(9) 0.82811(6) 0.23385(4) 0.01888(16) Uani 1 1 d . . . . .
H32A H -0.136916 0.773127 0.224318 0.028 Uiso 1 1 calc R U . . .
H32B H -0.216182 0.851744 0.216218 0.028 Uiso 1 1 calc R U . . .
H32C H -0.128612 0.833317 0.272888 0.028 Uiso 1 1 calc R U . . .
C33 C -0.02717(9) 0.95541(5) 0.23074(4) 0.01653(15) Uani 1 1 d . . . . .
F31 F -0.01424(7) 0.96281(4) 0.28406(3) 0.02228(12) Uani 1 1 d . . . . .
F32 F -0.13345(7) 0.99152(4) 0.20920(3) 0.02556(14) Uani 1 1 d . . . . .
F33 F 0.06717(7) 0.99407(4) 0.21575(3) 0.02348(13) Uani 1 1 d . . . . .
C34 C -0.03992(9) 0.86034(5) 0.15386(4) 0.01588(14) Uani 1 1 d . . . . .
F34 F -0.14288(7) 0.89523(5) 0.12676(3) 0.02959(16) Uani 1 1 d . . . . .
F35 F 0.05814(7) 0.88982(4) 0.13601(3) 0.02411(13) Uani 1 1 d . . . . .
F36 F -0.04803(7) 0.78583(4) 0.13977(3) 0.02127(12) Uani 1 1 d . . . . .
O4 O 0.30276(7) 0.74585(4) 0.22479(3) 0.01390(11) Uani 1 1 d . . . . .
C41 C 0.34963(9) 0.69999(5) 0.18770(4) 0.01575(14) Uani 1 1 d . . . . .
C42 C 0.30608(12) 0.61595(6) 0.18543(5) 0.0243(2) Uani 1 1 d . . . . .
H42A H 0.322765 0.593840 0.221688 0.036 Uiso 1 1 calc R U . . .
H42B H 0.351535 0.586297 0.162162 0.036 Uiso 1 1 calc R U . . .
H42C H 0.215954 0.613686 0.170984 0.036 Uiso 1 1 calc R U . . .
C43 C 0.30832(12) 0.73649(6) 0.13155(4) 0.02216(18) Uani 1 1 d . . . . .
F41 F 0.18384(9) 0.73673(6) 0.11858(3) 0.0368(2) Uani 1 1 d . . . . .
F42 F 0.34723(12) 0.80909(5) 0.12922(4) 0.0465(3) Uani 1 1 d . . . . .
F43 F 0.35144(8) 0.69696(5) 0.09329(3) 0.03173(17) Uani 1 1 d . . . . .
C44 C 0.49300(11) 0.70262(9) 0.20506(6) 0.0305(2) Uani 1 1 d . . . . .
F44 F 0.53752(8) 0.77487(6) 0.21047(5) 0.0483(3) Uani 1 1 d . . . . .
F45 F 0.55288(8) 0.66697(7) 0.17034(4) 0.0436(2) Uani 1 1 d . . . . .
F46 F 0.52694(9) 0.66780(7) 0.25275(4) 0.0475(3) Uani 1 1 d . . . . .
Mo2 Mo 0.23596(2) 0.72465(2) 0.39391(2) 0.01163(2) Uani 1 1 d . . . . .
C21 C 0.16259(8) 0.64257(5) 0.41394(3) 0.01368(13) Uani 1 1 d . . . . .
C22 C 0.08631(8) 0.57557(5) 0.41856(4) 0.01409(13) Uani 1 1 d . . . . .
C23 C 0.13078(9) 0.51134(6) 0.45021(4) 0.01748(15) Uani 1 1 d . . . . .
H23 H 0.213072 0.512181 0.471046 0.021 Uiso 1 1 calc R U . . .
C24 C 0.05575(10) 0.44644(6) 0.45144(4) 0.02064(17) Uani 1 1 d . . . . .
H24 H 0.086658 0.402940 0.472796 0.025 Uiso 1 1 calc R U . . .
C25 C -0.06474(10) 0.44564(6) 0.42122(5) 0.02180(18) Uani 1 1 d . . . . .
H25 H -0.115960 0.401223 0.422074 0.026 Uiso 1 1 calc R U . . .
C26 C -0.11192(10) 0.50886(6) 0.38963(4) 0.01937(16) Uani 1 1 d . . . . .
H26 H -0.194751 0.507677 0.369327 0.023 Uiso 1 1 calc R U . . .
C27 C -0.03669(9) 0.57365(5) 0.38809(4) 0.01504(14) Uani 1 1 d . . . . .
O2 O -0.07326(7) 0.63835(4) 0.35791(3) 0.01714(12) Uani 1 1 d . . . . .
C28 C -0.19684(9) 0.63885(6) 0.32560(4) 0.02015(17) Uani 1 1 d . . . . .
H28A H -0.203329 0.597796 0.298515 0.030 Uiso 1 1 calc R U . . .
H28B H -0.212557 0.689127 0.307694 0.030 Uiso 1 1 calc R U . . .
H28C H -0.258924 0.629953 0.348554 0.030 Uiso 1 1 calc R U . . .
O5 O 0.41064(6) 0.71668(4) 0.42604(3) 0.01550(11) Uani 1 1 d . . . . .
C51 C 0.49485(9) 0.66830(6) 0.45827(4) 0.01874(16) Uani 1 1 d . . . . .
C52 C 0.45249(14) 0.64609(8) 0.51041(4) 0.0300(2) Uani 1 1 d . . . . .
H52A H 0.448389 0.692595 0.532184 0.045 Uiso 1 1 calc R U . . .
H52B H 0.512444 0.609409 0.530444 0.045 Uiso 1 1 calc R U . . .
H52C H 0.369429 0.621992 0.502101 0.045 Uiso 1 1 calc R U . . .
C53 C 0.51430(10) 0.59453(7) 0.42644(5) 0.02211(18) Uani 1 1 d . . . . .
F51 F 0.41253(7) 0.54920(4) 0.42034(4) 0.02976(15) Uani 1 1 d . . . . .
F52 F 0.53502(7) 0.60973(5) 0.37725(3) 0.02957(15) Uani 1 1 d . . . . .
F53 F 0.61110(8) 0.55202(5) 0.45145(4) 0.0384(2) Uani 1 1 d . . . . .
C54 C 0.61819(11) 0.71516(8) 0.47110(5) 0.0285(2) Uani 1 1 d . . . . .
F54 F 0.66723(8) 0.72935(6) 0.42730(4) 0.0391(2) Uani 1 1 d . . . . .
F55 F 0.70624(8) 0.67874(6) 0.50647(4) 0.0446(2) Uani 1 1 d . . . . .
F56 F 0.59775(9) 0.78292(5) 0.49260(4) 0.0390(2) Uani 1 1 d . . . . .
O6 O 0.18458(7) 0.80590(4) 0.43776(3) 0.01780(12) Uani 1 1 d D . . . .
C61 C 0.0966(3) 0.8184(2) 0.47150(13) 0.0197(5) Uani 0.7179(15) 1 d D U P A 1
C62 C 0.0374(3) 0.74568(12) 0.48988(10) 0.0355(5) Uani 0.7179(15) 1 d D U P A 1
H62A H -0.022052 0.760169 0.512987 0.053 Uiso 0.7179(15) 1 calc R U P A 1
H62B H -0.006975 0.717502 0.458450 0.053 Uiso 0.7179(15) 1 calc R U P A 1
H62C H 0.102951 0.712550 0.510011 0.053 Uiso 0.7179(15) 1 calc R U P A 1
C63 C 0.17162(18) 0.86065(12) 0.52051(7) 0.0303(4) Uani 0.7179(15) 1 d D U P A 1
F61 F 0.26493(19) 0.81627(19) 0.54413(10) 0.0559(7) Uani 0.7179(15) 1 d D U P A 1
F62 F 0.10231(14) 0.87750(10) 0.55746(5) 0.0447(4) Uani 0.7179(15) 1 d D U P A 1
F63 F 0.2213(3) 0.9272(2) 0.50706(16) 0.0534(9) Uani 0.7179(15) 1 d D U P A 1
C64 C -0.00889(18) 0.87129(13) 0.44180(8) 0.0329(4) Uani 0.7179(15) 1 d D U P A 1
F64 F -0.08773(13) 0.89372(10) 0.47347(6) 0.0483(4) Uani 0.7179(15) 1 d D U P A 1
F65 F -0.07637(12) 0.83352(11) 0.40018(6) 0.0543(5) Uani 0.7179(15) 1 d D U P A 1
F66 F 0.0352(5) 0.9351(3) 0.42206(19) 0.0500(7) Uani 0.7179(15) 1 d D U P A 1
C61A C 0.1189(8) 0.8152(6) 0.4786(3) 0.0200(13) Uani 0.2821(15) 1 d D U P A 2
C62A C -0.0017(4) 0.7696(4) 0.4680(2) 0.0312(10) Uani 0.2821(15) 1 d D U P A 2
H62D H -0.046830 0.777222 0.497700 0.047 Uiso 0.2821(15) 1 calc R U P A 2
H62E H -0.053869 0.787504 0.434414 0.047 Uiso 0.2821(15) 1 calc R U P A 2
H62F H 0.017195 0.714490 0.464881 0.047 Uiso 0.2821(15) 1 calc R U P A 2
C63A C 0.1959(5) 0.7921(3) 0.53400(17) 0.0276(8) Uani 0.2821(15) 1 d D U P A 2
F61A F 0.2094(3) 0.71522(19) 0.53683(12) 0.0373(7) Uani 0.2821(15) 1 d D U P A 2
F62A F 0.3102(4) 0.8209(3) 0.5436(2) 0.0355(9) Uani 0.2821(15) 1 d D U P A 2
F63A F 0.1396(4) 0.8141(3) 0.57425(13) 0.0498(10) Uani 0.2821(15) 1 d D U P A 2
C64A C 0.0893(5) 0.9032(3) 0.4784(2) 0.0350(10) Uani 0.2821(15) 1 d D U P A 2
F64A F 0.1929(10) 0.9430(5) 0.4949(5) 0.060(2) Uani 0.2821(15) 1 d D U P A 2
F65A F 0.0362(15) 0.9230(8) 0.4290(5) 0.065(3) Uani 0.2821(15) 1 d D U P A 2
F66A F 0.0076(4) 0.9202(2) 0.51030(19) 0.0560(12) Uani 0.2821(15) 1 d D U P A 2
O7 O 0.27467(6) 0.67366(4) 0.32313(3) 0.01282(10) Uani 1 1 d D . . . .
H7 H 0.2499(14) 0.6296(7) 0.3182(6) 0.015 Uiso 1 1 d D U . . .
O8 O 0.08566(6) 0.75663(4) 0.33364(3) 0.01312(10) Uani 1 1 d D . . . .
H8 H 0.0301(13) 0.7259(8) 0.3354(6) 0.016 Uiso 1 1 d D U . . .
C91 C 0.4399(4) 0.8235(4) 0.3329(6) 0.0200(5) Uani 0.766(3) 1 d D U P B 1
H91A H 0.452592 0.854502 0.301927 0.030 Uiso 0.766(3) 1 calc R U P B 1
H91B H 0.465183 0.769883 0.328112 0.030 Uiso 0.766(3) 1 calc R U P B 1
H91C H 0.490534 0.844827 0.365707 0.030 Uiso 0.766(3) 1 calc R U P B 1
O9 O 0.30805(7) 0.82546(4) 0.33720(3) 0.01570(11) Uani 0.766(3) 1 d D U P B 1
C92 C 0.2600(4) 0.90363(19) 0.3429(3) 0.0187(6) Uani 0.766(3) 1 d D U P B 1
H92A H 0.169693 0.900228 0.344306 0.022 Uiso 0.766(3) 1 calc R U P B 1
H92B H 0.268296 0.934124 0.310591 0.022 Uiso 0.766(3) 1 calc R U P B 1
C93 C 0.3265(3) 0.94625(19) 0.39228(15) 0.0205(4) Uani 0.766(3) 1 d D U P B 1
H93A H 0.267969 0.982917 0.404842 0.025 Uiso 0.766(3) 1 calc R U P B 1
H93B H 0.355953 0.908899 0.421540 0.025 Uiso 0.766(3) 1 calc R U P B 1
O10 O 0.4307(4) 0.9874(2) 0.37892(11) 0.0269(8) Uani 0.766(3) 1 d D U P B 1
C94 C 0.4924(3) 1.03049(19) 0.42437(12) 0.0420(8) Uani 0.766(3) 1 d D U P B 1
H94A H 0.431426 1.063834 0.437462 0.063 Uiso 0.766(3) 1 calc R U P B 1
H94B H 0.558454 1.062510 0.413914 0.063 Uiso 0.766(3) 1 calc R U P B 1
H94C H 0.529566 0.994672 0.452913 0.063 Uiso 0.766(3) 1 calc R U P B 1
C91A C 0.4423(9) 0.826(2) 0.3397(14) 0.0200(5) Uani 0.102(3) 1 d D U P B 2
H91D H 0.471090 0.773975 0.333090 0.030 Uiso 0.102(3) 1 calc R U P B 2
H91E H 0.462776 0.861630 0.312255 0.030 Uiso 0.102(3) 1 calc R U P B 2
H91F H 0.484089 0.843795 0.375296 0.030 Uiso 0.102(3) 1 calc R U P B 2
O9A O 0.30805(7) 0.82546(4) 0.33720(3) 0.01570(11) Uani 0.102(3) 1 d D U P B 2
C92A C 0.262(2) 0.9019(11) 0.3467(14) 0.0184(17) Uani 0.102(3) 1 d D U P B 2
H92C H 0.172515 0.898279 0.350344 0.022 Uiso 0.102(3) 1 calc R U P B 2
H92D H 0.266633 0.935742 0.315627 0.022 Uiso 0.102(3) 1 calc R U P B 2
C93A C 0.337(3) 0.9374(12) 0.3972(9) 0.0229(19) Uani 0.102(3) 1 d D U P B 2
H93C H 0.279621 0.961752 0.418505 0.027 Uiso 0.102(3) 1 calc R U P B 2
H93D H 0.384769 0.896339 0.419432 0.027 Uiso 0.102(3) 1 calc R U P B 2
O10A O 0.423(3) 0.9949(19) 0.3836(8) 0.022(2) Uani 0.102(3) 1 d D U P B 2
C94A C 0.5220(19) 1.0096(12) 0.4289(9) 0.024(3) Uani 0.102(3) 1 d D U P B 2
H94D H 0.579217 1.048698 0.419007 0.036 Uiso 0.102(3) 1 calc R U P B 2
H94E H 0.485929 1.028619 0.459178 0.036 Uiso 0.102(3) 1 calc R U P B 2
H94F H 0.568276 0.961609 0.439214 0.036 Uiso 0.102(3) 1 calc R U P B 2
C91B C 0.438(2) 0.817(2) 0.332(4) 0.0200(5) Uani 0.132(3) 1 d D U P B 3
H91G H 0.457178 0.762201 0.328210 0.030 Uiso 0.132(3) 1 calc R U P B 3
H91H H 0.452615 0.845476 0.300212 0.030 Uiso 0.132(3) 1 calc R U P B 3
H91I H 0.492146 0.838105 0.364087 0.030 Uiso 0.132(3) 1 calc R U P B 3
O9B O 0.30805(7) 0.82546(4) 0.33720(3) 0.01570(11) Uani 0.132(3) 1 d D U P B 3
C92B C 0.2738(16) 0.9056(7) 0.3430(12) 0.0187(16) Uani 0.132(3) 1 d D U P B 3
H92E H 0.183838 0.908414 0.345245 0.022 Uiso 0.132(3) 1 calc R U P B 3
H92F H 0.286052 0.934791 0.310711 0.022 Uiso 0.132(3) 1 calc R U P B 3
C93B C 0.3504(14) 0.9429(12) 0.3923(9) 0.0237(17) Uani 0.132(3) 1 d D U P B 3
H93E H 0.305545 0.988891 0.402420 0.028 Uiso 0.132(3) 1 calc R U P B 3
H93F H 0.360881 0.905836 0.422694 0.028 Uiso 0.132(3) 1 calc R U P B 3
O10B O 0.4724(9) 0.9658(6) 0.3824(4) 0.0289(15) Uani 0.132(3) 1 d D U P B 3
C94B C 0.5479(16) 0.9955(12) 0.4312(6) 0.042(4) Uani 0.132(3) 1 d D U P B 3
H94G H 0.630268 1.010912 0.424205 0.063 Uiso 0.132(3) 1 calc R U P B 3
H94H H 0.506218 1.040528 0.443620 0.063 Uiso 0.132(3) 1 calc R U P B 3
H94I H 0.558400 0.955224 0.458942 0.063 Uiso 0.132(3) 1 calc R U P B 3

loop_
_atom_site_aniso_label
_atom_site_aniso_U_11
_atom_site_aniso_U_22
_atom_site_aniso_U_33
_atom_site_aniso_U_23
_atom_site_aniso_U_13
_atom_site_aniso_U_12
Mo1 0.01110(3) 0.01018(3) 0.00995(3) 0.00101(2) 0.00094(2) 0.00008(2)
C11 0.0141(3) 0.0122(3) 0.0126(3) 0.0004(2) 0.0010(3) -0.0002(2)
C12 0.0143(3) 0.0124(3) 0.0143(3) -0.0011(3) 0.0026(3) -0.0007(3)
C13 0.0162(4) 0.0165(4) 0.0175(4) -0.0017(3) 0.0003(3) -0.0014(3)
C14 0.0174(4) 0.0214(4) 0.0220(4) -0.0042(3) 0.0009(3) -0.0042(3)
C15 0.0204(4) 0.0182(4) 0.0246(4) -0.0047(3) 0.0067(3) -0.0065(3)
C16 0.0214(4) 0.0134(3) 0.0207(4) -0.0016(3) 0.0081(3) -0.0024(3)
C17 0.0158(3) 0.0122(3) 0.0152(3) -0.0008(3) 0.0047(3) 0.0004(3)
O1 0.0180(3) 0.0142(3) 0.0189(3) 0.0034(2) 0.0011(2) 0.0011(2)
C18 0.0249(4) 0.0156(4) 0.0208(4) 0.0043(3) 0.0058(3) 0.0055(3)
O3 0.0129(2) 0.0125(2) 0.0133(2) 0.0014(2) 0.0003(2) 0.0013(2)
C31 0.0135(3) 0.0130(3) 0.0138(3) 0.0004(3) 0.0013(3) 0.0020(3)
C32 0.0149(4) 0.0195(4) 0.0229(4) 0.0003(3) 0.0052(3) 0.0000(3)
C33 0.0182(4) 0.0140(3) 0.0167(4) -0.0006(3) 0.0016(3) 0.0036(3)
F31 0.0294(3) 0.0203(3) 0.0168(3) -0.0046(2) 0.0032(2) 0.0039(2)
F32 0.0255(3) 0.0200(3) 0.0284(3) -0.0012(2) -0.0023(3) 0.0119(2)
F33 0.0282(3) 0.0146(3) 0.0291(3) -0.0018(2) 0.0091(3) -0.0034(2)
C34 0.0167(4) 0.0154(3) 0.0143(3) 0.0000(3) -0.0005(3) 0.0025(3)
F34 0.0287(3) 0.0364(4) 0.0192(3) -0.0015(3) -0.0074(3) 0.0171(3)
F35 0.0292(3) 0.0284(3) 0.0156(3) -0.0006(2) 0.0067(2) -0.0083(3)
F36 0.0281(3) 0.0168(3) 0.0182(3) -0.0044(2) 0.0025(2) -0.0006(2)
O4 0.0153(3) 0.0138(3) 0.0131(3) 0.0004(2) 0.0041(2) 0.0008(2)
C41 0.0164(3) 0.0153(3) 0.0163(3) 0.0004(3) 0.0048(3) 0.0028(3)
C42 0.0331(5) 0.0143(4) 0.0281(5) -0.0007(3) 0.0127(4) 0.0027(4)
C43 0.0329(5) 0.0196(4) 0.0157(4) 0.0010(3) 0.0090(4) 0.0055(4)
F41 0.0338(4) 0.0541(5) 0.0203(3) 0.0020(3) -0.0003(3) 0.0207(4)
F42 0.0951(8) 0.0199(3) 0.0290(4) 0.0053(3) 0.0232(5) -0.0063(4)
F43 0.0444(4) 0.0350(4) 0.0191(3) -0.0037(3) 0.0144(3) 0.0097(3)
C44 0.0181(4) 0.0398(7) 0.0341(6) -0.0100(5) 0.0060(4) 0.0047(4)
F44 0.0240(4) 0.0531(6) 0.0720(7) -0.0269(5) 0.0201(4) -0.0173(4)
F45 0.0234(4) 0.0612(6) 0.0488(5) -0.0193(5) 0.0133(4) 0.0112(4)
F46 0.0301(4) 0.0718(7) 0.0350(5) -0.0033(5) -0.0082(3) 0.0217(4)
Mo2 0.01218(3) 0.01266(3) 0.01002(3) 0.00111(2) 0.00194(2) -0.00221(2)
C21 0.0140(3) 0.0151(3) 0.0120(3) 0.0018(3) 0.0027(3) -0.0017(3)
C22 0.0145(3) 0.0145(3) 0.0138(3) 0.0012(3) 0.0040(3) -0.0022(3)
C23 0.0179(4) 0.0172(4) 0.0177(4) 0.0045(3) 0.0042(3) -0.0009(3)
C24 0.0226(4) 0.0168(4) 0.0232(4) 0.0064(3) 0.0059(3) -0.0016(3)
C25 0.0229(4) 0.0173(4) 0.0256(5) 0.0039(3) 0.0054(4) -0.0064(3)
C26 0.0178(4) 0.0184(4) 0.0217(4) 0.0022(3) 0.0031(3) -0.0060(3)
C27 0.0155(3) 0.0142(3) 0.0156(3) 0.0011(3) 0.0036(3) -0.0026(3)
O2 0.0136(3) 0.0163(3) 0.0202(3) 0.0040(2) -0.0005(2) -0.0029(2)
C28 0.0134(3) 0.0225(4) 0.0234(4) 0.0033(3) 0.0006(3) -0.0022(3)
O5 0.0142(3) 0.0192(3) 0.0120(2) 0.0023(2) -0.0005(2) -0.0024(2)
C51 0.0180(4) 0.0230(4) 0.0134(3) 0.0014(3) -0.0018(3) -0.0004(3)
C52 0.0408(7) 0.0348(6) 0.0138(4) 0.0065(4) 0.0030(4) 0.0030(5)
C53 0.0177(4) 0.0246(5) 0.0227(4) -0.0003(4) 0.0000(3) 0.0017(3)
F51 0.0262(3) 0.0231(3) 0.0403(4) -0.0050(3) 0.0070(3) -0.0045(3)
F52 0.0272(3) 0.0396(4) 0.0235(3) -0.0060(3) 0.0086(3) 0.0003(3)
F53 0.0307(4) 0.0353(4) 0.0436(5) -0.0012(4) -0.0075(3) 0.0146(3)
C54 0.0203(4) 0.0329(6) 0.0272(5) -0.0023(4) -0.0092(4) -0.0020(4)
F54 0.0214(3) 0.0505(5) 0.0448(5) -0.0003(4) 0.0048(3) -0.0139(3)
F55 0.0284(4) 0.0488(5) 0.0455(5) -0.0011(4) -0.0222(4) 0.0040(4)
F56 0.0336(4) 0.0331(4) 0.0432(5) -0.0120(4) -0.0119(4) -0.0053(3)
O6 0.0223(3) 0.0171(3) 0.0158(3) -0.0026(2) 0.0085(2) -0.0036(2)
C61 0.0217(12) 0.0215(9) 0.0176(8) -0.0056(7) 0.0083(7) -0.0035(8)
C62 0.0481(13) 0.0270(8) 0.0406(11) -0.0056(7) 0.0321(10) -0.0108(8)
C63 0.0322(8) 0.0397(9) 0.0206(6) -0.0122(6) 0.0086(6) -0.0074(7)
F61 0.0474(12) 0.0898(17) 0.0246(7) -0.0120(9) -0.0090(10) 0.0152(13)
F62 0.0512(8) 0.0602(9) 0.0281(6) -0.0227(6) 0.0215(5) -0.0137(7)
F63 0.0585(15) 0.060(2) 0.0471(12) -0.0339(13) 0.0248(10) -0.0391(14)
C64 0.0265(8) 0.0412(10) 0.0331(8) -0.0029(7) 0.0108(6) 0.0087(7)
F64 0.0373(7) 0.0626(9) 0.0500(8) -0.0115(7) 0.0212(6) 0.0171(6)
F65 0.0268(6) 0.0922(13) 0.0400(7) -0.0210(8) -0.0037(5) 0.0153(7)
F66 0.0509(13) 0.0375(13) 0.0647(17) 0.0195(11) 0.0190(11) 0.0180(11)
C61A 0.019(3) 0.0171(18) 0.026(3) -0.0011(18) 0.0096(19) -0.0027(17)
C62A 0.0220(18) 0.039(3) 0.036(2) -0.015(2) 0.0156(17) -0.0122(17)
C63A 0.0317(19) 0.036(2) 0.0171(15) -0.0074(14) 0.0110(14) -0.0072(16)
F61A 0.0524(19) 0.0340(14) 0.0275(13) 0.0120(11) 0.0126(13) 0.0013(13)
F62A 0.0328(19) 0.0434(19) 0.0263(15) -0.0076(13) -0.0045(18) -0.0089(19)
F63A 0.059(2) 0.073(3) 0.0229(13) -0.0147(16) 0.0225(14) -0.002(2)
C64A 0.038(2) 0.0235(17) 0.049(3) -0.0058(17) 0.024(2) 0.0054(15)
F64A 0.077(4) 0.026(2) 0.090(7) -0.029(3) 0.052(4) -0.021(3)
F65A 0.074(4) 0.053(5) 0.076(4) 0.034(3) 0.038(3) 0.045(4)
F66A 0.064(3) 0.0375(18) 0.079(3) -0.0133(18) 0.048(2) 0.0109(17)
O7 0.0135(3) 0.0129(2) 0.0117(2) 0.00136(19) 0.0013(2) 0.0006(2)
O8 0.0117(2) 0.0145(3) 0.0134(3) 0.0011(2) 0.0028(2) -0.0002(2)
C91 0.0153(4) 0.0265(11) 0.0179(12) 0.0038(17) 0.0022(5) -0.0070(5)
O9 0.0153(3) 0.0147(3) 0.0166(3) 0.0022(2) 0.0016(2) -0.0032(2)
C92 0.0258(10) 0.0125(7) 0.0161(10) 0.0003(7) -0.0006(8) -0.0026(6)
C93 0.0267(9) 0.0188(8) 0.0162(8) 0.0006(6) 0.0044(7) -0.0085(7)
O10 0.0369(11) 0.0291(13) 0.0156(7) -0.0056(7) 0.0070(8) -0.0205(11)
C94 0.0520(17) 0.0521(18) 0.0212(9) -0.0085(11) 0.0050(10) -0.0352(13)
C91A 0.0153(4) 0.0265(11) 0.0179(12) 0.0038(17) 0.0022(5) -0.0070(5)
O9A 0.0153(3) 0.0147(3) 0.0166(3) 0.0022(2) 0.0016(2) -0.0032(2)
C92A 0.024(3) 0.015(3) 0.016(3) 0.004(3) 0.003(3) -0.005(2)
C93A 0.030(3) 0.021(3) 0.017(3) -0.001(3) 0.005(3) -0.012(3)
O10A 0.032(3) 0.023(4) 0.013(3) -0.001(3) 0.008(3) -0.012(3)
C94A 0.028(6) 0.022(6) 0.020(5) 0.003(5) 0.002(4) -0.009(5)
C91B 0.0153(4) 0.0265(11) 0.0179(12) 0.0038(17) 0.0022(5) -0.0070(5)
O9B 0.0153(3) 0.0147(3) 0.0166(3) 0.0022(2) 0.0016(2) -0.0032(2)
C92B 0.024(3) 0.016(3) 0.017(3) 0.002(3) 0.006(3) -0.007(2)
C93B 0.032(3) 0.023(3) 0.016(3) -0.002(2) 0.005(3) -0.011(3)
O10B 0.036(3) 0.029(3) 0.021(2) 0.000(2) 0.004(3) -0.018(2)
C94B 0.046(6) 0.045(7) 0.032(5) -0.008(5) 0.000(5) -0.025(5)

loop_
_atom_type_symbol
_atom_type_description
_atom_type_scat_dispersion_real
_atom_type_scat_dispersion_imag
_atom_type_scat_source
C C 0.0033 0.0016 'International Tables Vol C Tables 4.2.6.8 and 6.1.1.4'
H H 0.0000 0.0000 'International Tables Vol C Tables 4.2.6.8 and 6.1.1.4'
O O 0.0106 0.0060 'International Tables Vol C Tables 4.2.6.8 and 6.1.1.4'
F F 0.0171 0.0103 'International Tables Vol C Tables 4.2.6.8 and 6.1.1.4'
Mo Mo -1.6832 0.6857 'International Tables Vol C Tables 4.2.6.8 and 6.1.1.4'

loop_
_geom_angle_atom_site_label_1
_geom_angle_atom_site_label_2
_geom_angle_atom_site_label_3
_geom_angle
C11 Mo1 O4 104.86(4)
C11 Mo1 O3 105.92(4)
O4 Mo1 O3 98.39(3)
C11 Mo1 O7 95.01(3)
O4 Mo1 O7 90.44(3)
O3 Mo1 O7 154.20(3)
C11 Mo1 O8 94.80(3)
O4 Mo1 O8 156.75(3)
O3 Mo1 O8 87.80(3)
O7 Mo1 O8 75.36(3)
C11 Mo1 Mo2 110.70(3)
O4 Mo1 Mo2 119.29(2)
O3 Mo1 Mo2 116.11(2)
O7 Mo1 Mo2 40.163(19)
O8 Mo1 Mo2 39.801(19)
C12 C11 Mo1 168.57(7)
C13 C12 C17 119.08(8)
C13 C12 C11 122.14(8)
C17 C12 C11 118.71(8)
C14 C13 C12 120.74(9)
C14 C13 H13 119.6
C12 C13 H13 119.6
C15 C14 C13 119.33(9)
C15 C14 H14 120.3
C13 C14 H14 120.3
C14 C15 C16 121.27(9)
C14 C15 H15 119.4
C16 C15 H15 119.4
C17 C16 C15 119.56(9)
C17 C16 H16 120.2
C15 C16 H16 120.2
O1 C17 C16 124.14(8)
O1 C17 C12 115.86(8)
C16 C17 C12 120.00(9)
C17 O1 C18 116.95(8)
O1 C18 H18A 109.5
O1 C18 H18B 109.5
H18A C18 H18B 109.5
O1 C18 H18C 109.5
H18A C18 H18C 109.5
H18B C18 H18C 109.5
C31 O3 Mo1 139.64(6)
O3 C31 C32 113.85(8)
O3 C31 C33 105.06(7)
C32 C31 C33 109.61(8)
O3 C31 C34 108.40(7)
C32 C31 C34 109.81(8)
C33 C31 C34 109.99(7)
C31 C32 H32A 109.5
C31 C32 H32B 109.5
H32A C32 H32B 109.5
C31 C32 H32C 109.5
H32A C32 H32C 109.5
H32B C32 H32C 109.5
F33 C33 F32 107.47(8)
F33 C33 F31 107.23(8)
F32 C33 F31 106.82(8)
F33 C33 C31 112.33(8)
F32 C33 C31 112.69(8)
F31 C33 C31 110.00(8)
F35 C34 F36 107.19(8)
F35 C34 F34 107.29(8)
F36 C34 F34 106.79(8)
F35 C34 C31 112.37(8)
F36 C34 C31 110.50(8)
F34 C34 C31 112.40(8)
C41 O4 Mo1 139.40(6)
O4 C41 C42 114.65(8)
O4 C41 C44 105.46(8)
C42 C41 C44 109.23(9)
O4 C41 C43 107.95(8)
C42 C41 C43 108.58(9)
C44 C41 C43 110.96(9)
C41 C42 H42A 109.5
C41 C42 H42B 109.5
H42A C42 H42B 109.5
C41 C42 H42C 109.5
H42A C42 H42C 109.5
H42B C42 H42C 109.5
F42 C43 F41 107.64(10)
F42 C43 F43 107.03(10)
F41 C43 F43 107.32(10)
F42 C43 C41 112.69(10)
F41 C43 C41 109.74(9)
F43 C43 C41 112.17(9)
F44 C44 F45 106.69(12)
F44 C44 F46 107.04(12)
F45 C44 F46 107.48(11)
F44 C44 C41 112.62(11)
F45 C44 C41 112.82(10)
F46 C44 C41 109.88(11)
C21 Mo2 O5 106.59(4)
C21 Mo2 O6 103.12(4)
O5 Mo2 O6 100.08(3)
C21 Mo2 O8 95.17(3)
O5 Mo2 O8 154.39(3)
O6 Mo2 O8 87.63(3)
C21 Mo2 O7 94.64(3)
O5 Mo2 O7 89.67(3)
O6 Mo2 O7 156.22(3)
O8 Mo2 O7 74.98(3)
C21 Mo2 O9B 161.77(3)
O5 Mo2 O9B 84.45(3)
O6 Mo2 O9B 88.75(3)
O8 Mo2 O9B 71.24(2)
O7 Mo2 O9B 70.51(3)
C21 Mo2 O9A 161.77(3)
O5 Mo2 O9A 84.45(3)
O6 Mo2 O9A 88.75(3)
O8 Mo2 O9A 71.24(2)
O7 Mo2 O9A 70.51(3)
C21 Mo2 O9 161.77(3)
O5 Mo2 O9 84.45(3)
O6 Mo2 O9 88.75(3)
O8 Mo2 O9 71.24(2)
O7 Mo2 O9 70.51(3)
C21 Mo2 Mo1 110.59(3)
O5 Mo2 Mo1 117.14(2)
O6 Mo2 Mo1 117.76(2)
O8 Mo2 Mo1 39.962(18)
O7 Mo2 Mo1 39.595(18)
O9B Mo2 Mo1 51.207(17)
O9A Mo2 Mo1 51.207(17)
O9 Mo2 Mo1 51.207(17)
C22 C21 Mo2 167.33(7)
C23 C22 C27 118.99(8)
C23 C22 C21 122.69(8)
C27 C22 C21 118.27(8)
C24 C23 C22 120.67(9)
C24 C23 H23 119.7
C22 C23 H23 119.7
C25 C24 C23 119.49(9)
C25 C24 H24 120.3
C23 C24 H24 120.3
C24 C25 C26 121.17(9)
C24 C25 H25 119.4
C26 C25 H25 119.4
C27 C26 C25 119.42(9)
C27 C26 H26 120.3
C25 C26 H26 120.3
O2 C27 C26 124.11(9)
O2 C27 C22 115.62(8)
C26 C27 C22 120.27(9)
C27 O2 C28 117.79(8)
O2 C28 H28A 109.5
O2 C28 H28B 109.5
H28A C28 H28B 109.5
O2 C28 H28C 109.5
H28A C28 H28C 109.5
H28B C28 H28C 109.5
C51 O5 Mo2 141.47(6)
O5 C51 C52 112.94(9)
O5 C51 C53 109.20(8)
C52 C51 C53 109.68(10)
O5 C51 C54 105.01(9)
C52 C51 C54 109.71(10)
C53 C51 C54 110.20(9)
C51 C52 H52A 109.5
C51 C52 H52B 109.5
H52A C52 H52B 109.5
C51 C52 H52C 109.5
H52A C52 H52C 109.5
H52B C52 H52C 109.5
F52 C53 F51 106.58(9)
F52 C53 F53 107.26(10)
F51 C53 F53 106.98(10)
F52 C53 C51 112.88(9)
F51 C53 C51 110.70(9)
F53 C53 C51 112.10(9)
F56 C54 F54 107.51(12)
F56 C54 F55 107.00(10)
F54 C54 F55 107.23(11)
F56 C54 C51 110.12(11)
F54 C54 C51 112.52(9)
F55 C54 C51 112.19(11)
C61A O6 Mo2 139.8(4)
C61 O6 Mo2 139.29(17)
O6 C61 C62 115.5(3)
O6 C61 C63 104.2(2)
C62 C61 C63 109.6(2)
O6 C61 C64 108.6(2)
C62 C61 C64 108.6(3)
C63 C61 C64 110.3(3)
C61 C62 H62A 109.5
C61 C62 H62B 109.5
H62A C62 H62B 109.5
C61 C62 H62C 109.5
H62A C62 H62C 109.5
H62B C62 H62C 109.5
F61 C63 F62 107.01(19)
F61 C63 F63 107.6(2)
F62 C63 F63 107.2(2)
F61 C63 C61 109.7(2)
F62 C63 C61 112.7(2)
F63 C63 C61 112.3(2)
F64 C64 F66 107.4(3)
F64 C64 F65 107.26(17)
F66 C64 F65 106.8(3)
F64 C64 C61 112.2(2)
F66 C64 C61 112.7(3)
F65 C64 C61 110.1(2)
O6 C61A C62A 111.1(6)
O6 C61A C63A 112.7(6)
C62A C61A C63A 109.4(7)
O6 C61A C64A 104.4(6)
C62A C61A C64A 109.8(6)
C63A C61A C64A 109.4(6)
C61A C62A H62D 109.5
C61A C62A H62E 109.5
H62D C62A H62E 109.5
C61A C62A H62F 109.5
H62D C62A H62F 109.5
H62E C62A H62F 109.5
F62A C63A F61A 106.0(5)
F62A C63A F63A 107.5(4)
F61A C63A F63A 107.6(4)
F62A C63A C61A 113.7(5)
F61A C63A C61A 109.9(5)
F63A C63A C61A 111.8(5)
F64A C64A F65A 111.2(9)
F64A C64A F66A 108.4(7)
F65A C64A F66A 107.0(8)
F64A C64A C61A 110.3(6)
F65A C64A C61A 108.0(8)
F66A C64A C61A 111.9(5)
Mo1 O7 Mo2 100.24(3)
Mo1 O7 H7 108.9(11)
Mo2 O7 H7 114.3(11)
Mo2 O8 Mo1 100.24(3)
Mo2 O8 H8 106.0(11)
Mo1 O8 H8 114.8(11)
O9 C91 H91A 109.5
O9 C91 H91B 109.5
H91A C91 H91B 109.5
O9 C91 H91C 109.5
H91A C91 H91C 109.5
H91B C91 H91C 109.5
C91 O9 C92 113.7(3)
C91 O9 Mo2 116.6(5)
C92 O9 Mo2 115.8(3)
O9 C92 C93 113.9(2)
O9 C92 H92A 108.8
C93 C92 H92A 108.8
O9 C92 H92B 108.8
C93 C92 H92B 108.8
H92A C92 H92B 107.7
O10 C93 C92 108.8(3)
O10 C93 H93A 109.9
C92 C93 H93A 109.9
O10 C93 H93B 109.9
C92 C93 H93B 109.9
H93A C93 H93B 108.3
C94 O10 C93 110.0(3)
O10 C94 H94A 109.5
O10 C94 H94B 109.5
H94A C94 H94B 109.5
O10 C94 H94C 109.5
H94A C94 H94C 109.5
H94B C94 H94C 109.5
O9A C91A H91D 109.5
O9A C91A H91E 109.5
H91D C91A H91E 109.5
O9A C91A H91F 109.5
H91D C91A H91F 109.5
H91E C91A H91F 109.5
C91A O9A C92A 111.2(12)
C91A O9A Mo2 113.9(16)
C92A O9A Mo2 112.8(18)
O9A C92A C93A 111.0(12)
O9A C92A H92C 109.4
C93A C92A H92C 109.4
O9A C92A H92D 109.4
C93A C92A H92D 109.4
H92C C92A H92D 108.0
O10A C93A C92A 110.3(12)
O10A C93A H93C 109.6
C92A C93A H93C 109.6
O10A C93A H93D 109.6
C92A C93A H93D 109.6
H93C C93A H93D 108.1
C94A O10A C93A 110.5(12)
O10A C94A H94D 109.5
O10A C94A H94E 109.5
H94D C94A H94E 109.5
O10A C94A H94F 109.5
H94D C94A H94F 109.5
H94E C94A H94F 109.5
O9B C91B H91G 109.5
O9B C91B H91H 109.5
H91G C91B H91H 109.5
O9B C91B H91I 109.5
H91G C91B H91I 109.5
H91H C91B H91I 109.5
C92B O9B C91B 112.1(11)
C92B O9B Mo2 120.0(13)
C91B O9B Mo2 114(3)
O9B C92B C93B 112.2(11)
O9B C92B H92E 109.2
C93B C92B H92E 109.2
O9B C92B H92F 109.2
C93B C92B H92F 109.2
H92E C92B H92F 107.9
O10B C93B C92B 110.7(10)
O10B C93B H93E 109.5
C92B C93B H93E 109.5
O10B C93B H93F 109.5
C92B C93B H93F 109.5
H93E C93B H93F 108.1
C94B O10B C93B 109.9(9)
O10B C94B H94G 109.5
O10B C94B H94H 109.5
H94G C94B H94H 109.5
O10B C94B H94I 109.5
H94G C94B H94I 109.5
H94H C94B H94I 109.5

loop_
_geom_bond_atom_site_label_1
_geom_bond_atom_site_label_2
_geom_bond_distance
Mo1 C11 1.7452(9)
Mo1 O4 1.9312(7)
Mo1 O3 1.9343(7)
Mo1 O7 2.0832(7)
Mo1 O8 2.0992(7)
Mo1 Mo2 3.2164(2)
C11 C12 1.4365(12)
C12 C13 1.4029(13)
C12 C17 1.4143(13)
C13 C14 1.3901(14)
C13 H13 0.9500
C14 C15 1.3870(16)
C14 H14 0.9500
C15 C16 1.3948(15)
C15 H15 0.9500
C16 C17 1.3911(13)
C16 H16 0.9500
C17 O1 1.3670(12)
O1 C18 1.4400(12)
C18 H18A 0.9800
C18 H18B 0.9800
C18 H18C 0.9800
O3 C31 1.3871(11)
C31 C32 1.5267(13)
C31 C33 1.5449(13)
C31 C34 1.5452(13)
C32 H32A 0.9800
C32 H32B 0.9800
C32 H32C 0.9800
C33 F33 1.3349(12)
C33 F32 1.3362(11)
C33 F31 1.3378(12)
C34 F35 1.3319(12)
C34 F36 1.3340(11)
C34 F34 1.3416(11)
O4 C41 1.3946(11)
C41 C42 1.5243(15)
C41 C44 1.5378(16)
C41 C43 1.5445(14)
C42 H42A 0.9800
C42 H42B 0.9800
C42 H42C 0.9800
C43 F42 1.3280(14)
C43 F41 1.3303(15)
C43 F43 1.3386(12)
C44 F44 1.3361(18)
C44 F45 1.3362(15)
C44 F46 1.3385(18)
Mo2 C21 1.7465(9)
Mo2 O5 1.9253(7)
Mo2 O6 1.9346(7)
Mo2 O8 2.0922(7)
Mo2 O7 2.1081(7)
Mo2 O9B 2.4743(7)
Mo2 O9A 2.4743(7)
Mo2 O9 2.4743(7)
C21 C22 1.4403(12)
C22 C23 1.4013(13)
C22 C27 1.4138(13)
C23 C24 1.3894(14)
C23 H23 0.9500
C24 C25 1.3882(16)
C24 H24 0.9500
C25 C26 1.3941(15)
C25 H25 0.9500
C26 C27 1.3901(13)
C26 H26 0.9500
C27 O2 1.3707(12)
O2 C28 1.4366(12)
C28 H28A 0.9800
C28 H28B 0.9800
C28 H28C 0.9800
O5 C51 1.3873(12)
C51 C52 1.5252(16)
C51 C53 1.5429(16)
C51 C54 1.5469(16)
C52 H52A 0.9800
C52 H52B 0.9800
C52 H52C 0.9800
C53 F52 1.3323(14)
C53 F51 1.3395(13)
C53 F53 1.3411(13)
C54 F56 1.3267(17)
C54 F54 1.3387(17)
C54 F55 1.3400(14)
O6 C61A 1.369(10)
O6 C61 1.411(4)
C61 C62 1.523(4)
C61 C63 1.537(4)
C61 C64 1.547(4)
C62 H62A 0.9800
C62 H62B 0.9800
C62 H62C 0.9800
C63 F61 1.322(3)
C63 F62 1.337(2)
C63 F63 1.340(4)
C64 F64 1.334(2)
C64 F66 1.336(5)
C64 F65 1.337(3)
C61A C62A 1.508(10)
C61A C63A 1.548(9)
C61A C64A 1.553(10)
C62A H62D 0.9800
C62A H62E 0.9800
C62A H62F 0.9800
C63A F62A 1.318(6)
C63A F61A 1.336(6)
C63A F63A 1.337(5)
C64A F64A 1.319(10)
C64A F65A 1.323(12)
C64A F66A 1.338(5)
O7 H7 0.809(12)
O8 H8 0.811(12)
C91 O9 1.455(2)
C91 H91A 0.9800
C91 H91B 0.9800
C91 H91C 0.9800
O9 C92 1.464(2)
C92 C93 1.515(2)
C92 H92A 0.9900
C92 H92B 0.9900
C93 O10 1.429(3)
C93 H93A 0.9900
C93 H93B 0.9900
O10 C94 1.429(3)
C94 H94A 0.9800
C94 H94B 0.9800
C94 H94C 0.9800
C91A O9A 1.448(8)
C91A H91D 0.9800
C91A H91E 0.9800
C91A H91F 0.9800
O9A C92A 1.450(8)
C92A C93A 1.514(9)
C92A H92C 0.9900
C92A H92D 0.9900
C93A O10A 1.446(8)
C93A H93C 0.9900
C93A H93D 0.9900
O10A C94A 1.444(8)
C94A H94D 0.9800
C94A H94E 0.9800
C94A H94F 0.9800
C91B O9B 1.448(8)
C91B H91G 0.9800
C91B H91H 0.9800
C91B H91I 0.9800
O9B C92B 1.447(8)
C92B C93B 1.512(8)
C92B H92E 0.9900
C92B H92F 0.9900
C93B O10B 1.448(8)
C93B H93E 0.9900
C93B H93F 0.9900
O10B C94B 1.446(8)
C94B H94G 0.9800
C94B H94H 0.9800
C94B H94I 0.9800

loop_
_geom_hbond_atom_site_label_D
_geom_hbond_atom_site_label_H
_geom_hbond_atom_site_label_A
_geom_hbond_distance_DH
_geom_hbond_distance_HA
_geom_hbond_distance_DA
_geom_hbond_angle_DHA
_geom_hbond_publ_flag
O7 H7 O1 0.809(12) 2.134(13) 2.9037(10) 158.8(14) yes
O8 H8 O2 0.811(12) 2.026(13) 2.8138(10) 163.7(15) yes
